data_7201679
loop_
_publ_author_name
'Kalf, Irmgard'
'Wang, Ruimin'
'Englert, Ulli'

_publ_section_title
;
 A robust conglomerate structure type in salts of cationic
 organopalladium complexes and non-coordinating anions
;
_journal_issue 1
_journal_name_full CrystEngComm
_journal_page_first 39
_journal_paper_doi 10.1039/b712641g
_journal_volume 10
_journal_year 2008
_chemical_absolute_configuration ad
_chemical_formula_moiety 'C14 H26 N3 Pd, F6 P'
_chemical_formula_sum 'C14 H26 F6 N3 P Pd'
_chemical_formula_weight 487.75
_chemical_name_systematic
;
?
;
_space_group_IT_number 19
_symmetry_cell_setting orthorhombic
_symmetry_space_group_name_Hall 'P 2ac 2ab'
_symmetry_space_group_name_H-M 'P 21 21 21'
_atom_sites_solution_hydrogens geom
_atom_sites_solution_primary direct
_atom_sites_solution_secondary difmap
_audit_creation_method SHELXL-97
_cell_angle_alpha 90.00
_cell_angle_beta 90.00
_cell_angle_gamma 90.00
_cell_formula_units_Z 4
_cell_length_a 10.908(2)
_cell_length_b 12.578(3)
_cell_length_c 13.989(3)
_cell_measurement_reflns_used 993
_cell_measurement_temperature 110(2)
_cell_measurement_theta_max 29.10
_cell_measurement_theta_min 2.87
_cell_volume 1919.3(7)
_computing_cell_refinement SMART
_computing_data_collection 'SMART (Bruker, 2001)'
_computing_data_reduction 'SAINT (Bruker, 1999)'
_computing_molecular_graphics 'PLATON (Spek, 1990)'
_computing_structure_refinement 'SHELXL-97 (Sheldrick, 1997)'
_computing_structure_solution 'SHELXS-97 (Sheldrick, 1990)'
_diffrn_ambient_temperature 110(2)
_diffrn_measured_fraction_theta_full .999
_diffrn_measured_fraction_theta_max .999
_diffrn_measurement_device_type 'CCD area detector'
_diffrn_measurement_method 'omega scans'
_diffrn_radiation_monochromator graphite
_diffrn_radiation_source 'fine-focus sealed tube'
_diffrn_radiation_type MoK\a
_diffrn_radiation_wavelength 0.71073
_diffrn_reflns_av_R_equivalents 0.0259
_diffrn_reflns_av_sigmaI/netI 0.0192
_diffrn_reflns_limit_h_max 14
_diffrn_reflns_limit_h_min -14
_diffrn_reflns_limit_k_max 17
_diffrn_reflns_limit_k_min -17
_diffrn_reflns_limit_l_max 19
_diffrn_reflns_limit_l_min -19
_diffrn_reflns_number 27760
_diffrn_reflns_theta_full 29.18
_diffrn_reflns_theta_max 29.18
_diffrn_reflns_theta_min 2.18
_exptl_absorpt_coefficient_mu 1.108
_exptl_absorpt_correction_T_max 0.6355
_exptl_absorpt_correction_T_min 0.5810
_exptl_absorpt_correction_type multi-scan
_exptl_absorpt_process_details 'SADABS (1996)'
_exptl_crystal_colour colourless
_exptl_crystal_density_diffrn 1.688
_exptl_crystal_density_method 'not measured'
_exptl_crystal_description prism
_exptl_crystal_F_000 984
_exptl_crystal_size_max 0.55
_exptl_crystal_size_mid 0.50
_exptl_crystal_size_min 0.45
_refine_diff_density_max 1.606
_refine_diff_density_min -1.328
_refine_diff_density_rms .116
_refine_ls_abs_structure_details 'Flack H D (1983), Acta Cryst. A39, 876-881'
_refine_ls_abs_structure_Flack -0.01(4)
_refine_ls_extinction_method none
_refine_ls_goodness_of_fit_ref 1.103
_refine_ls_hydrogen_treatment constr
_refine_ls_matrix_type full
_refine_ls_number_parameters 213
_refine_ls_number_reflns 5181
_refine_ls_number_restraints 0
_refine_ls_restrained_S_all 1.103
_refine_ls_R_factor_all 0.0361
_refine_ls_R_factor_gt 0.0354
_refine_ls_shift/su_max 0.001
_refine_ls_shift/su_mean 0.000
_refine_ls_structure_factor_coef Fsqd
_refine_ls_weighting_details 'calc w=1/[\s^2^(Fo^2^)+(0.0520P)^2^+3.8000P] where P=(Fo^2^+2Fc^2^)/3'
_refine_ls_weighting_scheme calc
_refine_ls_wR_factor_gt 0.0966
_refine_ls_wR_factor_ref 0.0971
_reflns_number_gt 5069
_reflns_number_total 5181
_reflns_threshold_expression >2sigma(I)
_cod_data_source_file b712641g.txt
_cod_data_source_block 2a
_cod_database_code 7201679

loop_
_symmetry_equiv_pos_as_xyz
'x, y, z'
'-x+1/2, -y, z+1/2'
'x+1/2, -y+1/2, -z'
'-x, y+1/2, -z+1/2'

loop_
_atom_site_label
_atom_site_type_symbol
_atom_site_fract_x
_atom_site_fract_y
_atom_site_fract_z
_atom_site_U_iso_or_equiv
_atom_site_adp_type
_atom_site_occupancy
_atom_site_symmetry_multiplicity
_atom_site_calc_flag
_atom_site_refinement_flags
_atom_site_disorder_assembly
_atom_site_disorder_group
Pd1 Pd 0.14835(2) 0.12492(2) 0.521307(17) 0.01769(7) Uani 1 1 d . . .
N1 N 0.2020(4) 0.2789(3) 0.4944(2) 0.0275(7) Uani 1 1 d . . .
H1A H 0.1389 0.3249 0.5084 0.033 Uiso 1 1 calc R . .
H1B H 0.2681 0.2963 0.5322 0.033 Uiso 1 1 calc R . .
N2 N 0.1068(3) -0.0362(2) 0.5427(2) 0.0233(6) Uani 1 1 d . . .
N3 N 0.2328(3) 0.1151(3) 0.6613(2) 0.0216(6) Uani 1 1 d . . .
C1 C 0.2362(4) 0.2885(3) 0.3911(3) 0.0270(7) Uani 1 1 d . . .
H1 H 0.2342 0.3647 0.3707 0.032 Uiso 1 1 calc R . .
C2 C 0.1409(4) 0.2253(3) 0.3376(3) 0.0231(7) Uani 1 1 d . . .
C3 C 0.0816(3) 0.1430(3) 0.3882(3) 0.0217(7) Uani 1 1 d . . .
C4 C -0.0140(4) 0.0878(3) 0.3422(3) 0.0267(8) Uani 1 1 d . . .
H4 H -0.0593 0.0354 0.3760 0.032 Uiso 1 1 calc R . .
C5 C -0.0426(4) 0.1101(4) 0.2464(3) 0.0335(9) Uani 1 1 d . . .
H5 H -0.1074 0.0726 0.2160 0.040 Uiso 1 1 calc R . .
C6 C 0.0221(4) 0.1854(4) 0.1959(3) 0.0343(10) Uani 1 1 d . . .
H6 H 0.0053 0.1965 0.1300 0.041 Uiso 1 1 calc R . .
C7 C 0.1133(4) 0.2463(3) 0.2421(3) 0.0299(8) Uani 1 1 d . . .
H7 H 0.1554 0.3008 0.2085 0.036 Uiso 1 1 calc R . .
C8 C 0.3647(4) 0.2424(4) 0.3775(3) 0.0334(9) Uani 1 1 d . . .
H8A H 0.4236 0.2837 0.4153 0.050 Uiso 1 1 calc R . .
H8B H 0.3872 0.2459 0.3098 0.050 Uiso 1 1 calc R . .
H8C H 0.3657 0.1682 0.3989 0.050 Uiso 1 1 calc R . .
C9 C 0.1919(4) -0.0717(3) 0.6212(3) 0.0286(8) Uani 1 1 d . . .
H9A H 0.2755 -0.0813 0.5951 0.034 Uiso 1 1 calc R . .
H9B H 0.1638 -0.1409 0.6468 0.034 Uiso 1 1 calc R . .
C10 C 0.1948(4) 0.0101(3) 0.7013(3) 0.0260(7) Uani 1 1 d . . .
H10A H 0.1126 0.0162 0.7308 0.031 Uiso 1 1 calc R . .
H10B H 0.2535 -0.0125 0.7513 0.031 Uiso 1 1 calc R . .
C11 C 0.3689(3) 0.1180(4) 0.6498(3) 0.0293(7) Uani 1 1 d . . .
H11A H 0.3939 0.1886 0.6276 0.044 Uiso 1 1 calc R . .
H11B H 0.3941 0.0644 0.6030 0.044 Uiso 1 1 calc R . .
H11C H 0.4080 0.1030 0.7115 0.044 Uiso 1 1 calc R . .
C12 C 0.1948(4) 0.2015(3) 0.7273(3) 0.0275(8) Uani 1 1 d . . .
H12A H 0.1057 0.1997 0.7356 0.041 Uiso 1 1 calc R . .
H12B H 0.2189 0.2704 0.7004 0.041 Uiso 1 1 calc R . .
H12C H 0.2349 0.1916 0.7893 0.041 Uiso 1 1 calc R . .
C13 C 0.1375(5) -0.1044(3) 0.4588(3) 0.0357(10) Uani 1 1 d . . .
H13A H 0.1255 -0.1793 0.4757 0.054 Uiso 1 1 calc R . .
H13B H 0.2232 -0.0928 0.4406 0.054 Uiso 1 1 calc R . .
H13C H 0.0840 -0.0859 0.4050 0.054 Uiso 1 1 calc R . .
C14 C -0.0226(4) -0.0539(4) 0.5729(4) 0.0367(10) Uani 1 1 d . . .
H14A H -0.0777 -0.0366 0.5198 0.055 Uiso 1 1 calc R . .
H14B H -0.0415 -0.0082 0.6277 0.055 Uiso 1 1 calc R . .
H14C H -0.0336 -0.1285 0.5910 0.055 Uiso 1 1 calc R . .
P1 P 0.40139(10) 0.44379(8) 0.08695(8) 0.0275(2) Uani 1 1 d . . .
F1 F 0.2740(6) 0.4945(8) 0.1039(5) 0.155(3) Uani 1 1 d . . .
F2 F 0.5228(5) 0.3900(8) 0.0658(4) 0.155(3) Uani 1 1 d . . .
F3 F 0.4565(13) 0.5483(5) 0.1177(6) 0.208(4) Uani 1 1 d . . .
F4 F 0.3379(12) 0.3416(5) 0.0614(5) 0.208(4) Uani 1 1 d . . .
F5 F 0.3948(4) 0.4867(3) -0.0191(3) 0.0685(8) Uani 1 1 d . . .
F6 F 0.4088(4) 0.4046(3) 0.1957(2) 0.0685(8) Uani 1 1 d . . .

loop_
_atom_site_aniso_label
_atom_site_aniso_U_11
_atom_site_aniso_U_22
_atom_site_aniso_U_33
_atom_site_aniso_U_23
_atom_site_aniso_U_13
_atom_site_aniso_U_12
Pd1 0.01919(11) 0.01623(11) 0.01766(11) -0.00028(9) -0.00043(9) -0.00063(9)
N1 0.0388(17) 0.0216(14) 0.0220(15) 0.0003(11) 0.0011(13) -0.0031(13)
N2 0.0288(15) 0.0193(13) 0.0216(14) 0.0011(10) -0.0048(12) -0.0028(11)
N3 0.0205(12) 0.0227(15) 0.0215(12) 0.0001(12) -0.0010(10) -0.0028(12)
C1 0.034(2) 0.0208(16) 0.0258(17) 0.0044(14) 0.0012(15) -0.0002(15)
C2 0.0243(16) 0.0215(15) 0.0235(15) -0.0009(12) 0.0025(14) 0.0084(14)
C3 0.0235(16) 0.0200(17) 0.0216(15) -0.0041(12) -0.0001(12) 0.0044(12)
C4 0.0244(17) 0.0275(17) 0.0283(18) 0.0006(15) -0.0065(15) 0.0011(14)
C5 0.0355(19) 0.035(2) 0.0302(18) -0.0058(17) -0.0143(16) 0.0173(18)
C6 0.038(2) 0.041(2) 0.0243(18) -0.0022(17) -0.0037(16) 0.0172(19)
C7 0.036(2) 0.0283(19) 0.0257(17) 0.0039(15) 0.0053(16) 0.0118(16)
C8 0.0271(19) 0.038(2) 0.035(2) 0.0029(17) 0.0011(16) -0.0074(17)
C9 0.037(2) 0.0237(18) 0.0250(18) 0.0039(14) -0.0114(15) 0.0007(15)
C10 0.0313(18) 0.0236(17) 0.0231(17) 0.0013(14) -0.0028(15) -0.0022(15)
C11 0.0207(15) 0.0348(19) 0.0323(17) -0.0008(17) -0.0026(13) -0.0025(16)
C12 0.0349(19) 0.0261(18) 0.0216(16) -0.0029(14) -0.0035(15) 0.0007(16)
C13 0.057(3) 0.0206(17) 0.0298(19) -0.0026(13) -0.0118(19) 0.0034(17)
C14 0.033(2) 0.037(2) 0.040(2) 0.0097(19) -0.0059(17) -0.0145(18)
P1 0.0294(5) 0.0219(4) 0.0312(5) 0.0071(4) 0.0029(4) 0.0038(4)
F1 0.087(3) 0.281(7) 0.097(3) 0.086(4) 0.042(2) 0.112(4)
F2 0.087(3) 0.281(7) 0.097(3) 0.086(4) 0.042(2) 0.112(4)
F3 0.413(12) 0.080(3) 0.132(4) 0.026(3) -0.114(6) -0.110(5)
F4 0.413(12) 0.080(3) 0.132(4) 0.026(3) -0.114(6) -0.110(5)
F5 0.0836(18) 0.0833(19) 0.0385(11) 0.0233(12) 0.0062(13) 0.0207(15)
F6 0.0836(18) 0.0833(19) 0.0385(11) 0.0233(12) 0.0062(13) 0.0207(15)

loop_
_atom_type_symbol
_atom_type_description
_atom_type_scat_dispersion_real
_atom_type_scat_dispersion_imag
_atom_type_scat_source
C C .0033 .0016 'International Tables Vol C Tables 4.2.6.8 and 6.1.1.4'
H H .0000 .0000 'International Tables Vol C Tables 4.2.6.8 and 6.1.1.4'
F F .0171 .0103 'International Tables Vol C Tables 4.2.6.8 and 6.1.1.4'
N N .0061 .0033 'International Tables Vol C Tables 4.2.6.8 and 6.1.1.4'
P P .1023 .0942 'International Tables Vol C Tables 4.2.6.8 and 6.1.1.4'
Pd Pd -.9988 1.0072 'International Tables Vol C Tables 4.2.6.8 and 6.1.1.4'

loop_
_geom_angle_atom_site_label_1
_geom_angle_atom_site_label_2
_geom_angle_atom_site_label_3
_geom_angle
_geom_angle_site_symmetry_1
_geom_angle_site_symmetry_3
_geom_angle_publ_flag
C3 Pd1 N1 80.06(14) . . ?
C3 Pd1 N2 99.38(13) . . ?
N1 Pd1 N2 175.24(15) . . ?
C3 Pd1 N3 175.02(13) . . ?
N1 Pd1 N3 95.63(13) . . ?
N2 Pd1 N3 84.71(12) . . ?
C1 N1 Pd1 108.9(2) . . ?
C1 N1 H1A 109.9 . . ?
Pd1 N1 H1A 109.9 . . ?
C1 N1 H1B 109.9 . . ?
Pd1 N1 H1B 109.9 . . ?
H1A N1 H1B 108.3 . . ?
C14 N2 C13 110.5(4) . . ?
C14 N2 C9 109.4(3) . . ?
C13 N2 C9 105.4(3) . . ?
C14 N2 Pd1 112.9(3) . . ?
C13 N2 Pd1 113.2(2) . . ?
C9 N2 Pd1 104.9(2) . . ?
C12 N3 C10 109.7(3) . . ?
C12 N3 C11 109.0(3) . . ?
C10 N3 C11 109.7(3) . . ?
C12 N3 Pd1 113.7(2) . . ?
C10 N3 Pd1 105.8(2) . . ?
C11 N3 Pd1 108.9(2) . . ?
N1 C1 C2 105.4(3) . . ?
N1 C1 C8 108.6(3) . . ?
C2 C1 C8 111.8(3) . . ?
N1 C1 H1 110.3 . . ?
C2 C1 H1 110.3 . . ?
C8 C1 H1 110.3 . . ?
C7 C2 C3 121.3(4) . . ?
C7 C2 C1 121.7(4) . . ?
C3 C2 C1 117.0(3) . . ?
C4 C3 C2 118.2(3) . . ?
C4 C3 Pd1 129.4(3) . . ?
C2 C3 Pd1 112.4(3) . . ?
C5 C4 C3 120.2(4) . . ?
C5 C4 H4 119.9 . . ?
C3 C4 H4 119.9 . . ?
C6 C5 C4 120.9(4) . . ?
C6 C5 H5 119.6 . . ?
C4 C5 H5 119.6 . . ?
C5 C6 C7 120.0(4) . . ?
C5 C6 H6 120.0 . . ?
C7 C6 H6 120.0 . . ?
C2 C7 C6 119.2(4) . . ?
C2 C7 H7 120.4 . . ?
C6 C7 H7 120.4 . . ?
C1 C8 H8A 109.5 . . ?
C1 C8 H8B 109.5 . . ?
H8A C8 H8B 109.5 . . ?
C1 C8 H8C 109.5 . . ?
H8A C8 H8C 109.5 . . ?
H8B C8 H8C 109.5 . . ?
N2 C9 C10 110.5(3) . . ?
N2 C9 H9A 109.6 . . ?
C10 C9 H9A 109.6 . . ?
N2 C9 H9B 109.6 . . ?
C10 C9 H9B 109.6 . . ?
H9A C9 H9B 108.1 . . ?
N3 C10 C9 109.1(3) . . ?
N3 C10 H10A 109.9 . . ?
C9 C10 H10A 109.9 . . ?
N3 C10 H10B 109.9 . . ?
C9 C10 H10B 109.9 . . ?
H10A C10 H10B 108.3 . . ?
N3 C11 H11A 109.5 . . ?
N3 C11 H11B 109.5 . . ?
H11A C11 H11B 109.5 . . ?
N3 C11 H11C 109.5 . . ?
H11A C11 H11C 109.5 . . ?
H11B C11 H11C 109.5 . . ?
N3 C12 H12A 109.5 . . ?
N3 C12 H12B 109.5 . . ?
H12A C12 H12B 109.5 . . ?
N3 C12 H12C 109.5 . . ?
H12A C12 H12C 109.5 . . ?
H12B C12 H12C 109.5 . . ?
N2 C13 H13A 109.5 . . ?
N2 C13 H13B 109.5 . . ?
H13A C13 H13B 109.5 . . ?
N2 C13 H13C 109.5 . . ?
H13A C13 H13C 109.5 . . ?
H13B C13 H13C 109.5 . . ?
N2 C14 H14A 109.5 . . ?
N2 C14 H14B 109.5 . . ?
H14A C14 H14B 109.5 . . ?
N2 C14 H14C 109.5 . . ?
H14A C14 H14C 109.5 . . ?
H14B C14 H14C 109.5 . . ?
F4 P1 F3 175.4(7) . . ?
F4 P1 F2 88.5(6) . . ?
F3 P1 F2 95.5(7) . . ?
F4 P1 F1 88.6(6) . . ?
F3 P1 F1 87.4(7) . . ?
F2 P1 F1 176.6(6) . . ?
F4 P1 F5 92.7(3) . . ?
F3 P1 F5 89.3(3) . . ?
F2 P1 F5 90.5(3) . . ?
F1 P1 F5 87.8(3) . . ?
F4 P1 F6 89.2(3) . . ?
F3 P1 F6 88.7(3) . . ?
F2 P1 F6 90.2(3) . . ?
F1 P1 F6 91.5(3) . . ?
F5 P1 F6 178.0(3) . . ?

loop_
_geom_bond_atom_site_label_1
_geom_bond_atom_site_label_2
_geom_bond_distance
_geom_bond_site_symmetry_2
_geom_bond_publ_flag
Pd1 C3 2.013(4) . ?
Pd1 N1 2.058(3) . ?
Pd1 N2 2.098(3) . ?
Pd1 N3 2.167(3) . ?
N1 C1 1.497(5) . ?
N1 H1A 0.9200 . ?
N1 H1B 0.9200 . ?
N2 C14 1.490(6) . ?
N2 C13 1.492(5) . ?
N2 C9 1.505(5) . ?
N3 C12 1.485(5) . ?
N3 C10 1.492(5) . ?
N3 C11 1.494(4) . ?
C1 C2 1.508(6) . ?
C1 C8 1.529(6) . ?
C1 H1 1.0000 . ?
C2 C7 1.395(5) . ?
C2 C3 1.411(5) . ?
C3 C4 1.408(5) . ?
C4 C5 1.404(6) . ?
C4 H4 0.9500 . ?
C5 C6 1.376(7) . ?
C5 H5 0.9500 . ?
C6 C7 1.412(7) . ?
C6 H6 0.9500 . ?
C7 H7 0.9500 . ?
C8 H8A 0.9800 . ?
C8 H8B 0.9800 . ?
C8 H8C 0.9800 . ?
C9 C10 1.522(6) . ?
C9 H9A 0.9900 . ?
C9 H9B 0.9900 . ?
C10 H10A 0.9900 . ?
C10 H10B 0.9900 . ?
C11 H11A 0.9800 . ?
C11 H11B 0.9800 . ?
C11 H11C 0.9800 . ?
C12 H12A 0.9800 . ?
C12 H12B 0.9800 . ?
C12 H12C 0.9800 . ?
C13 H13A 0.9800 . ?
C13 H13B 0.9800 . ?
C13 H13C 0.9800 . ?
C14 H14A 0.9800 . ?
C14 H14B 0.9800 . ?
C14 H14C 0.9800 . ?
P1 F4 1.503(6) . ?
P1 F3 1.508(6) . ?
P1 F2 1.517(5) . ?
P1 F1 1.548(5) . ?
P1 F5 1.580(4) . ?
P1 F6 1.601(3) . ?

loop_
_geom_torsion_atom_site_label_1
_geom_torsion_atom_site_label_2
_geom_torsion_atom_site_label_3
_geom_torsion_atom_site_label_4
_geom_torsion
_geom_torsion_site_symmetry_1
_geom_torsion_site_symmetry_2
_geom_torsion_site_symmetry_3
_geom_torsion_site_symmetry_4
_geom_torsion_publ_flag
C3 Pd1 N1 C1 -35.8(3) . . . . ?
N2 Pd1 N1 C1 47.8(17) . . . . ?
N3 Pd1 N1 C1 141.7(3) . . . . ?
C3 Pd1 N2 C14 -82.0(3) . . . . ?
N1 Pd1 N2 C14 -164.7(15) . . . . ?
N3 Pd1 N2 C14 100.9(3) . . . . ?
C3 Pd1 N2 C13 44.5(3) . . . . ?
N1 Pd1 N2 C13 -38.2(17) . . . . ?
N3 Pd1 N2 C13 -132.6(3) . . . . ?
C3 Pd1 N2 C9 158.9(3) . . . . ?
N1 Pd1 N2 C9 76.2(16) . . . . ?
N3 Pd1 N2 C9 -18.2(3) . . . . ?
C3 Pd1 N3 C12 84.0(16) . . . . ?
N1 Pd1 N3 C12 54.0(3) . . . . ?
N2 Pd1 N3 C12 -130.8(3) . . . . ?
C3 Pd1 N3 C10 -155.6(15) . . . . ?
N1 Pd1 N3 C10 174.4(2) . . . . ?
N2 Pd1 N3 C10 -10.4(2) . . . . ?
C3 Pd1 N3 C11 -37.7(17) . . . . ?
N1 Pd1 N3 C11 -67.7(3) . . . . ?
N2 Pd1 N3 C11 107.5(3) . . . . ?
Pd1 N1 C1 C2 41.2(3) . . . . ?
Pd1 N1 C1 C8 -78.7(3) . . . . ?
N1 C1 C2 C7 155.5(3) . . . . ?
C8 C1 C2 C7 -86.8(4) . . . . ?
N1 C1 C2 C3 -25.2(4) . . . . ?
C8 C1 C2 C3 92.5(4) . . . . ?
C7 C2 C3 C4 -5.2(5) . . . . ?
C1 C2 C3 C4 175.5(3) . . . . ?
C7 C2 C3 Pd1 176.0(3) . . . . ?
C1 C2 C3 Pd1 -3.3(4) . . . . ?
N1 Pd1 C3 C4 -157.0(4) . . . . ?
N2 Pd1 C3 C4 27.8(4) . . . . ?
N3 Pd1 C3 C4 172.7(14) . . . . ?
N1 Pd1 C3 C2 21.6(3) . . . . ?
N2 Pd1 C3 C2 -153.6(2) . . . . ?
N3 Pd1 C3 C2 -8.7(17) . . . . ?
C2 C3 C4 C5 4.3(6) . . . . ?
Pd1 C3 C4 C5 -177.1(3) . . . . ?
C3 C4 C5 C6 0.2(6) . . . . ?
C4 C5 C6 C7 -4.0(6) . . . . ?
C3 C2 C7 C6 1.5(6) . . . . ?
C1 C2 C7 C6 -179.2(4) . . . . ?
C5 C6 C7 C2 3.2(6) . . . . ?
C14 N2 C9 C10 -76.7(4) . . . . ?
C13 N2 C9 C10 164.5(3) . . . . ?
Pd1 N2 C9 C10 44.8(4) . . . . ?
C12 N3 C10 C9 160.1(3) . . . . ?
C11 N3 C10 C9 -80.2(4) . . . . ?
Pd1 N3 C10 C9 37.1(4) . . . . ?
N2 C9 C10 N3 -57.2(4) . . . . ?
